data_1545830
loop_
_publ_author_name
'Bolla, Geetha'
'Nangia, Ashwini'

_publ_section_title
;
 Binary and ternary cocrystals of sulfa drug acetazolamide with pyridine
 carboxamides and cyclic amides
;
_journal_coeditor_code ED5007
_journal_issue 2
_journal_name_full IUCrJ
_journal_page_first 152
_journal_page_last 160
_journal_paper_doi 10.1107/S2052252516000543
_journal_volume 3
_journal_year 2016
_chemical_formula_moiety C4H6N4O3S2,C5H5NO
_chemical_formula_sum 'C9 H11 N5 O4 S2'
_chemical_formula_weight 317.35
_chemical_melting_point 453
_chemical_name_common 'ACETAZOLAMIDE;2 PYRIDONE'
_chemical_name_systematic
; 
 ? 
;
_space_group_IT_number 14
_symmetry_cell_setting monoclinic
_symmetry_space_group_name_Hall '-P 2yn'
_symmetry_space_group_name_H-M 'P 1 21/n 1'
_atom_sites_solution_hydrogens geom
_atom_sites_solution_primary direct
_atom_sites_solution_secondary difmap
_audit_creation_method SHELXL-97
_cell_angle_alpha 90.00
_cell_angle_beta 99.5200(10)
_cell_angle_gamma 90.00
_cell_formula_units_Z 4
_cell_length_a 4.9138(4)
_cell_length_b 33.192(3)
_cell_length_c 8.3659(7)
_cell_measurement_reflns_used 6192
_cell_measurement_temperature 298(2)
_cell_measurement_theta_max 25.94
_cell_measurement_theta_min 2.45
_cell_volume 1345.7(2)
_computing_structure_refinement 'SHELXL-97 (Sheldrick, 1997)'
_computing_structure_solution 'SHELXS-97 (Sheldrick, 1990)'
_diffrn_ambient_temperature 298(2)
_diffrn_measured_fraction_theta_full 1.000
_diffrn_measured_fraction_theta_max 1.000
_diffrn_measurement_device_type 'CCD area detector'
_diffrn_measurement_method 'phi and omega scans'
_diffrn_radiation_monochromator graphite
_diffrn_radiation_source 'fine-focus sealed tube'
_diffrn_radiation_type MoK\a
_diffrn_radiation_wavelength 0.71073
_diffrn_reflns_av_R_equivalents 0.0379
_diffrn_reflns_av_sigmaI/netI 0.0285
_diffrn_reflns_limit_h_max 6
_diffrn_reflns_limit_h_min -6
_diffrn_reflns_limit_k_max 40
_diffrn_reflns_limit_k_min -40
_diffrn_reflns_limit_l_max 10
_diffrn_reflns_limit_l_min -10
_diffrn_reflns_number 13846
_diffrn_reflns_theta_full 26.02
_diffrn_reflns_theta_max 26.02
_diffrn_reflns_theta_min 1.23
_exptl_absorpt_coefficient_mu 0.417
_exptl_absorpt_correction_type none
_exptl_crystal_colour COLORLES
_exptl_crystal_density_diffrn 1.566
_exptl_crystal_density_method 'not measured'
_exptl_crystal_description needle
_exptl_crystal_F_000 656
_exptl_crystal_size_max 0.21
_exptl_crystal_size_mid 0.19
_exptl_crystal_size_min 0.18
_refine_diff_density_max 0.351
_refine_diff_density_min -0.220
_refine_diff_density_rms 0.053
_refine_ls_extinction_method none
_refine_ls_goodness_of_fit_ref 1.047
_refine_ls_hydrogen_treatment mixed
_refine_ls_matrix_type full
_refine_ls_number_parameters 198
_refine_ls_number_reflns 2640
_refine_ls_number_restraints 1
_refine_ls_restrained_S_all 1.048
_refine_ls_R_factor_all 0.0483
_refine_ls_R_factor_gt 0.0381
_refine_ls_shift/su_max 0.000
_refine_ls_shift/su_mean 0.000
_refine_ls_structure_factor_coef Fsqd
_refine_ls_weighting_details 'calc w=1/[\s^2^(Fo^2^)+(0.0591P)^2^+0.2415P] where P=(Fo^2^+2Fc^2^)/3'
_refine_ls_weighting_scheme calc
_refine_ls_wR_factor_gt 0.0970
_refine_ls_wR_factor_ref 0.1011
_reflns_number_gt 2176
_reflns_number_total 2640
_reflns_threshold_expression >2sigma(I)
_cod_data_source_file ed5007.cif
_cod_data_source_block ACZ2HP11
_cod_depositor_comments
;
The following automatic conversions were performed:

'_symmetry_cell_setting' value 'Monoclinic' changed to 'monoclinic'
according to
/home/data/users/saulius/crontab/automatic-downloads/rss-feeds/IUCr/lib/dictionaries/cif_core.dic
dictionary named 'cif_core.dic' version 2.4.2 from 2011-04-26.

Automatic conversion script
Id: cif_fix_values 4973 2017-02-22 13:04:09Z antanas 
;
_cod_original_sg_symbol_H-M P2(1)/n
_cod_database_code 1545830

loop_
_symmetry_equiv_pos_as_xyz
'x, y, z'
'-x+1/2, y+1/2, -z+1/2'
'-x, -y, -z'
'x-1/2, -y-1/2, z-1/2'

loop_
_atom_site_label
_atom_site_type_symbol
_atom_site_fract_x
_atom_site_fract_y
_atom_site_fract_z
_atom_site_U_iso_or_equiv
_atom_site_adp_type
_atom_site_occupancy
_atom_site_symmetry_multiplicity
_atom_site_calc_flag
_atom_site_refinement_flags
S1 S -0.15925(10) 0.228595(15) 0.67680(6) 0.03577(16) Uani 1 1 d .
S2 S -0.07309(10) 0.137123(16) 0.65477(6) 0.04162(17) Uani 1 1 d .
N1 N 0.2548(3) 0.18467(5) 0.8351(2) 0.0383(4) Uani 1 1 d .
N3 N 0.3114(4) 0.08084(5) 0.7764(2) 0.0448(4) Uani 1 1 d .
N4 N -0.2949(4) 0.24391(6) 0.8236(2) 0.0385(4) Uani 1 1 d .
C1 C 0.0263(4) 0.18371(6) 0.7336(2) 0.0339(4) Uani 1 1 d .
O2 O -0.3746(3) 0.21585(5) 0.55101(18) 0.0548(4) Uani 1 1 d .
C2 C 0.2258(4) 0.11980(6) 0.7721(2) 0.0367(4) Uani 1 1 d .
N2 N 0.3729(3) 0.14739(5) 0.8588(2) 0.0402(4) Uani 1 1 d .
O3 O 0.0387(3) 0.25754(5) 0.64635(19) 0.0518(4) Uani 1 1 d .
O1 O -0.0546(4) 0.05834(5) 0.6013(2) 0.0689(5) Uani 1 1 d .
O4 O -0.2082(3) 0.06497(5) -0.0152(2) 0.0612(5) Uani 1 1 d .
C5 C -0.0597(4) 0.08755(7) 0.0815(3) 0.0478(5) Uani 1 1 d .
N5 N -0.1277(4) 0.12714(6) 0.0950(2) 0.0467(5) Uani 1 1 d D
C4 C 0.2896(7) 0.01022(8) 0.7138(4) 0.0812(9) Uani 1 1 d .
H4A H 0.2667 0.0000 0.8180 0.122 Uiso 1 1 calc R
H4B H 0.4827 0.0120 0.7079 0.122 Uiso 1 1 calc R
H4C H 0.2011 -0.0076 0.6306 0.122 Uiso 1 1 calc R
C6 C 0.1882(5) 0.07568(8) 0.1854(3) 0.0597(7) Uani 1 1 d .
H6 H 0.2478 0.0491 0.1834 0.072 Uiso 1 1 calc R
C3 C 0.1627(5) 0.05098(7) 0.6901(3) 0.0538(6) Uani 1 1 d .
C8 C 0.2571(6) 0.14215(9) 0.2911(3) 0.0648(7) Uani 1 1 d .
H8 H 0.3630 0.1604 0.3591 0.078 Uiso 1 1 calc R
C9 C 0.0223(5) 0.15392(8) 0.1954(3) 0.0565(6) Uani 1 1 d .
H9 H -0.0367 0.1805 0.1983 0.068 Uiso 1 1 calc R
C7 C 0.3371(5) 0.10210(9) 0.2859(3) 0.0648(7) Uani 1 1 d .
H7 H 0.4962 0.0934 0.3531 0.078 Uiso 1 1 calc R
H4D H -0.186(5) 0.2539(6) 0.899(3) 0.038(6) Uiso 1 1 d .
H4E H -0.432(5) 0.2307(7) 0.842(3) 0.049(7) Uiso 1 1 d .
H3A H 0.470(6) 0.0766(8) 0.845(3) 0.061(7) Uiso 1 1 d .
H5A H -0.274(4) 0.1352(7) 0.034(3) 0.056(7) Uiso 1 1 d D

loop_
_atom_site_aniso_label
_atom_site_aniso_U_11
_atom_site_aniso_U_22
_atom_site_aniso_U_33
_atom_site_aniso_U_23
_atom_site_aniso_U_13
_atom_site_aniso_U_12
S1 0.0334(3) 0.0423(3) 0.0300(3) 0.0022(2) 0.00046(19) 0.0064(2)
S2 0.0339(3) 0.0442(3) 0.0426(3) -0.0087(2) -0.0061(2) 0.0019(2)
N1 0.0317(8) 0.0365(9) 0.0435(10) 0.0006(7) -0.0031(7) 0.0013(7)
N3 0.0363(10) 0.0374(10) 0.0568(11) -0.0055(8) -0.0042(9) 0.0015(8)
N4 0.0299(9) 0.0454(10) 0.0398(10) -0.0078(8) 0.0046(8) -0.0050(8)
C1 0.0298(10) 0.0383(11) 0.0328(10) -0.0007(8) 0.0028(8) 0.0017(8)
O2 0.0542(10) 0.0625(10) 0.0398(8) -0.0094(7) -0.0152(7) 0.0179(8)
C2 0.0301(10) 0.0390(11) 0.0401(11) -0.0019(9) 0.0030(8) 0.0003(8)
N2 0.0308(9) 0.0350(9) 0.0512(10) -0.0012(7) -0.0040(7) 0.0011(7)
O3 0.0510(9) 0.0525(10) 0.0552(9) 0.0173(7) 0.0187(7) 0.0040(7)
O1 0.0629(11) 0.0560(11) 0.0777(12) -0.0198(9) -0.0180(9) 0.0010(9)
O4 0.0505(9) 0.0490(9) 0.0770(12) -0.0027(8) -0.0104(9) 0.0052(8)
C5 0.0386(12) 0.0516(14) 0.0517(13) 0.0047(10) 0.0034(10) 0.0007(10)
N5 0.0366(10) 0.0481(11) 0.0525(11) 0.0055(9) -0.0008(9) 0.0022(8)
C4 0.084(2) 0.0406(14) 0.108(2) -0.0138(15) -0.0140(18) 0.0017(13)
C6 0.0455(13) 0.0599(16) 0.0703(16) 0.0125(13) -0.0007(12) 0.0113(12)
C3 0.0535(14) 0.0426(13) 0.0624(15) -0.0095(11) 0.0014(12) -0.0022(11)
C8 0.0540(15) 0.0794(19) 0.0569(15) -0.0052(13) -0.0032(12) -0.0074(14)
C9 0.0548(15) 0.0549(15) 0.0582(14) -0.0029(12) 0.0049(12) -0.0046(12)
C7 0.0461(14) 0.085(2) 0.0580(16) 0.0100(14) -0.0086(12) 0.0007(13)

loop_
_atom_type_symbol
_atom_type_description
_atom_type_scat_dispersion_real
_atom_type_scat_dispersion_imag
_atom_type_scat_source
C C 0.0033 0.0016 'International Tables Vol C Tables 4.2.6.8 and 6.1.1.4'
H H 0.0000 0.0000 'International Tables Vol C Tables 4.2.6.8 and 6.1.1.4'
N N 0.0061 0.0033 'International Tables Vol C Tables 4.2.6.8 and 6.1.1.4'
O O 0.0106 0.0060 'International Tables Vol C Tables 4.2.6.8 and 6.1.1.4'
S S 0.1246 0.1234 'International Tables Vol C Tables 4.2.6.8 and 6.1.1.4'

loop_
_geom_angle_atom_site_label_1
_geom_angle_atom_site_label_2
_geom_angle_atom_site_label_3
_geom_angle
O3 S1 O2 120.96(10)
O3 S1 N4 108.20(10)
O2 S1 N4 108.22(10)
O3 S1 C1 106.26(9)
O2 S1 C1 103.56(9)
N4 S1 C1 109.15(9)
C1 S2 C2 85.44(9)
C1 N1 N2 112.04(16)
C2 N3 C3 122.72(19)
C2 N3 H3A 113.5(17)
C3 N3 H3A 123.7(17)
S1 N4 H4D 115.1(15)
S1 N4 H4E 115.2(16)
H4D N4 H4E 121(2)
N1 C1 S2 115.80(14)
N1 C1 S1 120.59(15)
S2 C1 S1 123.57(11)
N2 C2 N3 120.73(18)
N2 C2 S2 114.98(15)
N3 C2 S2 124.29(15)
C2 N2 N1 111.74(16)
O4 C5 N5 120.5(2)
O4 C5 C6 125.3(2)
N5 C5 C6 114.2(2)
C9 N5 C5 124.6(2)
C9 N5 H5A 118.8(17)
C5 N5 H5A 116.6(17)
C3 C4 H4A 109.5
C3 C4 H4B 109.5
H4A C4 H4B 109.5
C3 C4 H4C 109.5
H4A C4 H4C 109.5
H4B C4 H4C 109.5
C7 C6 C5 121.4(2)
C7 C6 H6 119.3
C5 C6 H6 119.3
O1 C3 N3 121.0(2)
O1 C3 C4 124.6(2)
N3 C3 C4 114.4(2)
C9 C8 C7 118.5(2)
C9 C8 H8 120.7
C7 C8 H8 120.7
C8 C9 N5 120.2(2)
C8 C9 H9 119.9
N5 C9 H9 119.9
C6 C7 C8 121.1(2)
C6 C7 H7 119.5
C8 C7 H7 119.5

loop_
_geom_bond_atom_site_label_1
_geom_bond_atom_site_label_2
_geom_bond_distance
S1 O3 1.4199(16)
S1 O2 1.4274(15)
S1 N4 1.5753(18)
S1 C1 1.7701(19)
S2 C1 1.7197(19)
S2 C2 1.725(2)
N1 C1 1.291(2)
N1 N2 1.367(2)
N3 C2 1.359(3)
N3 C3 1.365(3)
N3 H3A 0.90(3)
N4 H4D 0.83(2)
N4 H4E 0.84(3)
C2 N2 1.309(2)
O1 C3 1.221(3)
O4 C5 1.246(3)
C5 N5 1.365(3)
C5 C6 1.430(3)
N5 C9 1.354(3)
N5 H5A 0.853(16)
C4 C3 1.489(3)
C4 H4A 0.9600
C4 H4B 0.9600
C4 H4C 0.9600
C6 C7 1.345(4)
C6 H6 0.9300
C8 C9 1.349(4)
C8 C7 1.389(4)
C8 H8 0.9300
C9 H9 0.9300
C7 H7 0.9300
